data_4133230
loop_
_publ_author_name
'X\'emard, Mathieu'
'Zimmer, S\'ebastien'
'Cordier, Marie'
'Goudy, Violaine'
'Ricard, Louis'
'Clavagu\'era, Carine'
'Nocton, Gr\'egory'

_publ_section_title
;
 Lanthanidocenes: Synthesis, Structure, and Bonding of Linear Sandwich
 Complexes of Lanthanides.
;
_journal_issue 43
_journal_name_full 'Journal of the American Chemical Society'
_journal_page_first 14433
_journal_page_last 14439
_journal_paper_doi 10.1021/jacs.8b09081
_journal_volume 140
_journal_year 2018
_chemical_formula_moiety 'C18 H18 Yb'
_chemical_formula_sum 'C18 H18 Yb'
_chemical_formula_weight 407.36
_space_group_crystal_system monoclinic
_space_group_IT_number 14
_space_group_name_Hall '-P 2yn'
_space_group_name_H-M_alt 'P 1 21/n 1'
_atom_sites_solution_hydrogens geom
_audit_creation_method SHELXL-2014/7
_cell_angle_alpha 90
_cell_angle_beta 99.998(2)
_cell_angle_gamma 90
_cell_formula_units_Z 2
_cell_length_a 7.3832(5)
_cell_length_b 8.9146(6)
_cell_length_c 11.0651(8)
_cell_measurement_reflns_used 9992
_cell_measurement_temperature 150.0(1)
_cell_measurement_theta_max 29.9982
_cell_measurement_theta_min 2.9522
_cell_volume 717.23(9)
_computing_cell_refinement 'Bruker SAINT'
_computing_data_collection 'Bruker APEX2'
_computing_data_reduction 'Bruker SAINT'
_computing_molecular_graphics 'PLATON (Spek, 2009)'
_computing_structure_refinement 'SHELXL-2014/7 (Sheldrick, 2014)'
_computing_structure_solution SHELXT(Sheldrick,2014)
_diffrn_ambient_temperature 150(2)
_diffrn_measured_fraction_theta_full 0.998
_diffrn_measured_fraction_theta_max 0.997
_diffrn_measurement_device_type 'Kappa APEX II'
_diffrn_measurement_method 'phi and omega scans'
_diffrn_radiation_type MoK\a
_diffrn_radiation_wavelength 0.71069
_diffrn_reflns_av_unetI/netI 0.0224
_diffrn_reflns_Laue_measured_fraction_full 0.998
_diffrn_reflns_Laue_measured_fraction_max 0.997
_diffrn_reflns_limit_h_max 11
_diffrn_reflns_limit_h_min -11
_diffrn_reflns_limit_k_max 13
_diffrn_reflns_limit_k_min -13
_diffrn_reflns_limit_l_max 17
_diffrn_reflns_limit_l_min -4
_diffrn_reflns_number 31319
_diffrn_reflns_point_group_measured_fraction_full 0.998
_diffrn_reflns_point_group_measured_fraction_max 0.997
_diffrn_reflns_theta_full 25.240
_diffrn_reflns_theta_max 33.845
_diffrn_reflns_theta_min 3.616
_exptl_absorpt_coefficient_mu 6.502
_exptl_absorpt_correction_T_max 0.7467
_exptl_absorpt_correction_T_min 0.5157
_exptl_absorpt_correction_type multi-scan
_exptl_absorpt_process_details SADABS
_exptl_crystal_colour yellow
_exptl_crystal_density_diffrn 1.886
_exptl_crystal_description block
_exptl_crystal_F_000 392
_exptl_crystal_size_max 0.220
_exptl_crystal_size_mid 0.060
_exptl_crystal_size_min 0.060
_refine_diff_density_max 2.034
_refine_diff_density_min -1.512
_refine_diff_density_rms 0.160
_refine_ls_extinction_method none
_refine_ls_goodness_of_fit_ref 1.368
_refine_ls_hydrogen_treatment constr
_refine_ls_matrix_type full
_refine_ls_number_parameters 170
_refine_ls_number_reflns 2886
_refine_ls_number_restraints 108
_refine_ls_restrained_S_all 1.351
_refine_ls_R_factor_all 0.0550
_refine_ls_R_factor_gt 0.0401
_refine_ls_shift/su_max 0.000
_refine_ls_shift/su_mean 0.000
_refine_ls_structure_factor_coef Fsqd
_refine_ls_weighting_details 'w=1/[\s^2^(Fo^2^)+(0.0179P)^2^+7.3443P] where P=(Fo^2^+2Fc^2^)/3'
_refine_ls_weighting_scheme calc
_refine_ls_wR_factor_gt 0.1127
_refine_ls_wR_factor_ref 0.1182
_reflns_Friedel_coverage 0.000
_reflns_number_gt 2100
_reflns_number_total 2886
_reflns_threshold_expression 'I > 2\s(I)'
_cod_data_source_file ja8b09081_si_002.cif
_cod_data_source_block 1
_cod_original_sg_symbol_H-M 'P 21/n'
_cod_database_code 4133230
_shelx_shelxl_version_number 2014/7
_shelx_space_group_comment
;
The symmetry employed for this shelxl refinement is uniquely defined
by the following loop, which should always be used as a source of
symmetry information in preference to the above space-group names.
They are only intended as comments.
;
_shelx_estimated_absorpt_t_min 0.509
_shelx_estimated_absorpt_t_max 0.624

loop_
_space_group_symop_operation_xyz
'x, y, z'
'-x+1/2, y+1/2, -z+1/2'
'-x, -y, -z'
'x-1/2, -y-1/2, z-1/2'

loop_
_atom_site_label
_atom_site_type_symbol
_atom_site_fract_x
_atom_site_fract_y
_atom_site_fract_z
_atom_site_U_iso_or_equiv
_atom_site_adp_type
_atom_site_occupancy
_atom_site_site_symmetry_order
_atom_site_calc_flag
_atom_site_refinement_flags_posn
_atom_site_refinement_flags_adp
_atom_site_refinement_flags_occupancy
_atom_site_disorder_assembly
_atom_site_disorder_group
Yb1 Yb 0.0000 0.0000 0.0000 0.02118(10) Uani 1 2 d S . P . .
C1 C 0.143(3) 0.009(3) 0.2491(15) 0.039(3) Uani 0.5 1 d . U P A 1
H1 H 0.1702 -0.0599 0.3150 0.047 Uiso 0.5 1 calc R U P A 1
C2 C 0.291(3) 0.019(3) 0.192(2) 0.043(4) Uani 0.5 1 d . U P A 1
H2 H 0.3822 -0.0502 0.2281 0.052 Uiso 0.5 1 calc R U P A 1
C3 C 0.355(3) 0.096(3) 0.099(2) 0.039(4) Uani 0.5 1 d . U P A 1
H3 H 0.4783 0.0691 0.0967 0.047 Uiso 0.5 1 calc R U P A 1
C4 C 0.291(3) 0.203(3) 0.007(2) 0.033(3) Uani 0.5 1 d . U P A 1
H4 H 0.3818 0.2219 -0.0422 0.040 Uiso 0.5 1 calc R U P A 1
C5 C 0.140(3) 0.285(2) -0.0322(15) 0.025(3) Uani 0.5 1 d . U P A 1
H5 H 0.1550 0.3427 -0.1020 0.030 Uiso 0.5 1 calc R U P A 1
C6 C -0.029(2) 0.3100(17) -0.0008(15) 0.024(3) Uani 0.5 1 d . U P A 1
H6 H -0.0870 0.3868 -0.0535 0.029 Uiso 0.5 1 calc R U P A 1
C7 C -0.152(2) 0.269(2) 0.0770(15) 0.024(2) Uani 0.5 1 d . U P A 1
H7 H -0.2651 0.3218 0.0571 0.029 Uiso 0.5 1 calc R U P A 1
C8 C -0.153(3) 0.171(2) 0.1768(16) 0.030(3) Uani 0.5 1 d . U P A 1
H8 H -0.2664 0.1773 0.2066 0.035 Uiso 0.5 1 calc R U P A 1
C9 C -0.033(4) 0.064(3) 0.2454(16) 0.038(4) Uani 0.5 1 d . U P A 1
H9 H -0.0907 0.0178 0.3062 0.045 Uiso 0.5 1 calc R U P A 1
C10 C -0.222(3) 0.027(3) -0.2316(15) 0.040(4) Uani 0.5 1 d . U P A 2
H10 H -0.2768 0.1097 -0.2782 0.048 Uiso 0.5 1 calc R U P A 2
C11 C -0.340(2) -0.032(2) -0.1561(17) 0.030(3) Uani 0.5 1 d . U P A 2
H11 H -0.4579 0.0141 -0.1758 0.037 Uiso 0.5 1 calc R U P A 2
C12 C -0.341(3) -0.138(3) -0.0602(19) 0.033(3) Uani 0.5 1 d . U P A 2
H12 H -0.4573 -0.1355 -0.0347 0.040 Uiso 0.5 1 calc R U P A 2
C13 C -0.234(4) -0.239(3) 0.007(2) 0.037(4) Uani 0.5 1 d . U P A 2
H13 H -0.2975 -0.2805 0.0664 0.044 Uiso 0.5 1 calc R U P A 2
C14 C -0.066(3) -0.302(2) 0.018(2) 0.044(4) Uani 0.5 1 d . U P A 2
H14 H -0.0519 -0.3763 0.0809 0.053 Uiso 0.5 1 calc R U P A 2
C15 C 0.092(3) -0.293(2) -0.034(2) 0.037(4) Uani 0.5 1 d . U P A 2
H15 H 0.1856 -0.3572 0.0076 0.045 Uiso 0.5 1 calc R U P A 2
C16 C 0.154(3) -0.214(3) -0.131(3) 0.045(4) Uani 0.5 1 d . U P A 2
H16 H 0.2705 -0.2521 -0.1416 0.054 Uiso 0.5 1 calc R U P A 2
C17 C 0.099(3) -0.099(3) -0.218(2) 0.044(4) Uani 0.5 1 d . U P A 2
H17 H 0.1933 -0.0795 -0.2644 0.052 Uiso 0.5 1 calc R U P A 2
C18 C -0.055(3) -0.002(3) -0.2554(12) 0.034(3) Uani 0.5 1 d . U P A 2
H18 H -0.0300 0.0630 -0.3185 0.041 Uiso 0.5 1 calc R U P A 2

loop_
_atom_site_aniso_label
_atom_site_aniso_U_11
_atom_site_aniso_U_22
_atom_site_aniso_U_33
_atom_site_aniso_U_23
_atom_site_aniso_U_13
_atom_site_aniso_U_12
Yb1 0.02548(17) 0.02024(15) 0.01644(14) -0.00283(17) -0.00021(11) -0.0025(2)
C1 0.045(7) 0.045(9) 0.027(6) -0.008(7) 0.000(5) -0.002(6)
C2 0.038(7) 0.056(11) 0.032(7) -0.007(7) -0.005(5) -0.005(7)
C3 0.029(7) 0.047(9) 0.039(8) -0.007(6) -0.004(6) -0.003(6)
C4 0.023(6) 0.038(8) 0.039(7) -0.014(5) 0.007(5) -0.004(5)
C5 0.027(6) 0.030(7) 0.023(5) -0.005(5) 0.017(5) -0.006(5)
C6 0.024(6) 0.022(5) 0.029(5) -0.005(5) 0.010(5) -0.004(4)
C7 0.022(5) 0.030(6) 0.022(5) -0.007(4) 0.010(4) -0.001(5)
C8 0.034(6) 0.035(7) 0.021(5) -0.008(5) 0.011(5) -0.009(5)
C9 0.047(8) 0.046(8) 0.020(6) -0.002(6) 0.008(5) -0.001(6)
C10 0.036(6) 0.059(11) 0.023(6) -0.001(6) 0.002(5) -0.001(6)
C11 0.024(6) 0.042(8) 0.024(6) -0.008(5) 0.001(4) -0.002(5)
C12 0.032(7) 0.039(8) 0.029(7) -0.009(5) 0.008(5) -0.004(5)
C13 0.037(8) 0.038(8) 0.036(7) -0.001(6) 0.006(6) -0.005(6)
C14 0.038(8) 0.022(7) 0.072(12) -0.005(7) 0.011(7) -0.004(6)
C15 0.021(7) 0.032(8) 0.055(9) -0.013(6) -0.004(6) -0.003(6)
C16 0.037(8) 0.043(8) 0.053(10) -0.014(7) 0.002(7) -0.005(6)
C17 0.039(8) 0.047(8) 0.044(9) -0.016(6) 0.004(6) -0.006(6)
C18 0.037(6) 0.048(7) 0.016(5) -0.012(6) 0.004(4) -0.007(6)

loop_
_atom_type_symbol
_atom_type_description
_atom_type_scat_dispersion_real
_atom_type_scat_dispersion_imag
_atom_type_scat_source
C C 0.0033 0.0016 'International Tables Vol C Tables 4.2.6.8 and 6.1.1.4'
H H 0.0000 0.0000 'International Tables Vol C Tables 4.2.6.8 and 6.1.1.4'
Yb Yb -0.3850 5.5486 'International Tables Vol C Tables 4.2.6.8 and 6.1.1.4'

loop_
_geom_angle_atom_site_label_1
_geom_angle_atom_site_label_2
_geom_angle_atom_site_label_3
_geom_angle
_geom_angle_site_symmetry_1
_geom_angle_site_symmetry_3
C15 Yb1 C15 180.0 3 .
C15 Yb1 C13 124.3(8) 3 .
C15 Yb1 C13 55.7(8) . .
C15 Yb1 C13 55.7(8) 3 3
C15 Yb1 C13 124.3(8) . 3
C13 Yb1 C13 180.0(6) . 3
C2 Yb1 C2 180.0 . 3
C15 Yb1 C14 150.6(7) 3 .
C15 Yb1 C14 29.4(7) . .
C13 Yb1 C14 28.2(7) . .
C13 Yb1 C14 151.8(7) 3 .
C15 Yb1 C14 29.4(7) 3 3
C15 Yb1 C14 150.6(7) . 3
C13 Yb1 C14 151.8(7) . 3
C13 Yb1 C14 28.2(7) 3 3
C14 Yb1 C14 180.0 . 3
C15 Yb1 C16 30.1(7) 3 3
C15 Yb1 C16 149.9(7) . 3
C13 Yb1 C16 101.8(8) . 3
C13 Yb1 C16 78.2(8) 3 3
C14 Yb1 C16 123.0(8) . 3
C14 Yb1 C16 57.0(8) 3 3
C15 Yb1 C16 149.9(7) 3 .
C15 Yb1 C16 30.1(7) . .
C13 Yb1 C16 78.2(8) . .
C13 Yb1 C16 101.8(8) 3 .
C14 Yb1 C16 57.0(8) . .
C14 Yb1 C16 123.0(8) 3 .
C16 Yb1 C16 180.0 3 .
C2 Yb1 C6 89.4(6) . .
C2 Yb1 C6 90.6(6) 3 .
C2 Yb1 C6 90.6(6) . 3
C2 Yb1 C6 89.4(6) 3 3
C6 Yb1 C6 180.0 . 3
C15 Yb1 C12 102.6(6) 3 .
C15 Yb1 C12 77.4(6) . .
C13 Yb1 C12 28.0(6) . .
C13 Yb1 C12 152.0(6) 3 .
C14 Yb1 C12 54.5(7) . .
C14 Yb1 C12 125.5(7) 3 .
C16 Yb1 C12 89.6(6) 3 .
C16 Yb1 C12 90.4(6) . .
C15 Yb1 C12 77.4(6) 3 3
C15 Yb1 C12 102.6(6) . 3
C13 Yb1 C12 152.0(6) . 3
C13 Yb1 C12 28.0(6) 3 3
C14 Yb1 C12 125.5(7) . 3
C14 Yb1 C12 54.5(7) 3 3
C16 Yb1 C12 90.4(6) 3 3
C16 Yb1 C12 89.6(6) . 3
C12 Yb1 C12 180.0 . 3
C2 Yb1 C1 151.6(7) . 3
C2 Yb1 C1 28.4(7) 3 3
C6 Yb1 C1 90.6(6) . 3
C6 Yb1 C1 89.4(6) 3 3
C2 Yb1 C1 28.4(7) . .
C2 Yb1 C1 151.6(7) 3 .
C6 Yb1 C1 89.4(6) . .
C6 Yb1 C1 90.6(6) 3 .
C1 Yb1 C1 180.0 3 .
C15 Yb1 C17 58.1(8) 3 3
C15 Yb1 C17 121.9(8) . 3
C13 Yb1 C17 87.7(7) . 3
C13 Yb1 C17 92.3(7) 3 3
C14 Yb1 C17 99.8(8) . 3
C14 Yb1 C17 80.2(8) 3 3
C16 Yb1 C17 29.6(8) 3 3
C16 Yb1 C17 150.4(8) . 3
C12 Yb1 C17 89.0(6) . 3
C12 Yb1 C17 91.0(6) 3 3
C15 Yb1 C17 121.9(8) 3 .
C15 Yb1 C17 58.1(8) . .
C13 Yb1 C17 92.3(7) . .
C13 Yb1 C17 87.7(7) 3 .
C14 Yb1 C17 80.2(8) . .
C14 Yb1 C17 99.8(8) 3 .
C16 Yb1 C17 150.4(8) 3 .
C16 Yb1 C17 29.6(8) . .
C12 Yb1 C17 91.0(6) . .
C12 Yb1 C17 89.0(6) 3 .
C17 Yb1 C17 180.0 3 .
C15 Yb1 C18 81.5(8) 3 3
C15 Yb1 C18 98.5(8) . 3
C13 Yb1 C18 87.7(6) . 3
C13 Yb1 C18 92.3(6) 3 3
C14 Yb1 C18 85.9(8) . 3
C14 Yb1 C18 94.1(8) 3 3
C16 Yb1 C18 57.5(8) 3 3
C16 Yb1 C18 122.5(8) . 3
C12 Yb1 C18 102.3(6) . 3
C12 Yb1 C18 77.7(6) 3 3
C17 Yb1 C18 29.9(7) 3 3
C17 Yb1 C18 150.1(7) . 3
C15 Yb1 C18 98.5(8) 3 .
C15 Yb1 C18 81.5(8) . .
C13 Yb1 C18 92.3(6) . .
C13 Yb1 C18 87.7(6) 3 .
C14 Yb1 C18 94.1(8) . .
C14 Yb1 C18 85.9(8) 3 .
C16 Yb1 C18 122.5(8) 3 .
C16 Yb1 C18 57.5(8) . .
C12 Yb1 C18 77.7(6) . .
C12 Yb1 C18 102.3(6) 3 .
C17 Yb1 C18 150.1(7) 3 .
C17 Yb1 C18 29.9(7) . .
C18 Yb1 C18 180.0 3 .
C2 Yb1 C5 77.5(7) . .
C2 Yb1 C5 102.5(7) 3 .
C6 Yb1 C5 28.6(5) . .
C6 Yb1 C5 151.4(5) 3 .
C1 Yb1 C5 89.2(6) 3 .
C1 Yb1 C5 90.8(6) . .
C2 Yb1 C5 102.5(7) . 3
C2 Yb1 C5 77.5(7) 3 3
C6 Yb1 C5 151.4(5) . 3
C6 Yb1 C5 28.6(5) 3 3
C1 Yb1 C5 90.8(6) 3 3
C1 Yb1 C5 89.2(6) . 3
C5 Yb1 C5 180.0 . 3
C2 Yb1 C3 151.2(7) . 3
C2 Yb1 C3 28.8(7) 3 3
C6 Yb1 C3 103.7(6) . 3
C6 Yb1 C3 76.3(6) 3 3
C1 Yb1 C3 55.3(7) 3 3
C1 Yb1 C3 124.7(7) . 3
C5 Yb1 C3 124.9(7) . 3
C5 Yb1 C3 55.1(7) 3 3
C2 Yb1 C3 28.8(7) . .
C2 Yb1 C3 151.2(7) 3 .
C6 Yb1 C3 76.3(6) . .
C6 Yb1 C3 103.7(6) 3 .
C1 Yb1 C3 124.7(7) 3 .
C1 Yb1 C3 55.3(7) . .
C5 Yb1 C3 55.1(7) . .
C5 Yb1 C3 124.9(7) 3 .
C3 Yb1 C3 180.0 3 .
C2 Yb1 C4 56.4(8) . .
C2 Yb1 C4 123.6(8) 3 .
C6 Yb1 C4 54.1(6) . .
C6 Yb1 C4 125.9(6) 3 .
C1 Yb1 C4 101.8(7) 3 .
C1 Yb1 C4 78.2(7) . .
C5 Yb1 C4 27.6(6) . .
C5 Yb1 C4 152.4(6) 3 .
C3 Yb1 C4 150.6(7) 3 .
C3 Yb1 C4 29.4(7) . .
C2 Yb1 C4 123.6(8) . 3
C2 Yb1 C4 56.4(8) 3 3
C6 Yb1 C4 125.9(6) . 3
C6 Yb1 C4 54.1(6) 3 3
C1 Yb1 C4 78.2(7) 3 3
C1 Yb1 C4 101.8(7) . 3
C5 Yb1 C4 152.4(6) . 3
C5 Yb1 C4 27.6(6) 3 3
C3 Yb1 C4 29.4(7) 3 3
C3 Yb1 C4 150.6(7) . 3
C4 Yb1 C4 180.0 . 3
C15 Yb1 C10 94.4(6) 3 3
C15 Yb1 C10 85.6(6) . 3
C13 Yb1 C10 100.3(7) . 3
C13 Yb1 C10 79.7(7) 3 3
C14 Yb1 C10 86.2(7) . 3
C14 Yb1 C10 93.8(7) 3 3
C16 Yb1 C10 78.9(7) 3 3
C16 Yb1 C10 101.1(7) . 3
C12 Yb1 C10 123.0(6) . 3
C12 Yb1 C10 57.0(6) 3 3
C17 Yb1 C10 55.6(7) 3 3
C17 Yb1 C10 124.4(7) . 3
C18 Yb1 C10 27.5(5) 3 3
C18 Yb1 C10 152.5(5) . 3
C15 Yb1 C10 85.6(6) 3 .
C15 Yb1 C10 94.4(6) . .
C13 Yb1 C10 79.7(7) . .
C13 Yb1 C10 100.3(7) 3 .
C14 Yb1 C10 93.8(7) . .
C14 Yb1 C10 86.2(7) 3 .
C16 Yb1 C10 101.1(7) 3 .
C16 Yb1 C10 78.9(7) . .
C12 Yb1 C10 57.0(6) . .
C12 Yb1 C10 123.0(6) 3 .
C17 Yb1 C10 124.4(7) 3 .
C17 Yb1 C10 55.6(7) . .
C18 Yb1 C10 152.5(5) 3 .
C18 Yb1 C10 27.5(5) . .
C10 Yb1 C10 180.0(9) 3 .
C15 Yb1 C11 87.9(5) 3 .
C15 Yb1 C11 92.1(5) . .
C13 Yb1 C11 55.9(6) . .
C13 Yb1 C11 124.1(6) 3 .
C14 Yb1 C11 78.1(6) . .
C14 Yb1 C11 101.9(6) 3 .
C16 Yb1 C11 89.3(6) 3 .
C16 Yb1 C11 90.7(6) . .
C12 Yb1 C11 29.5(6) . .
C12 Yb1 C11 150.5(6) 3 .
C17 Yb1 C11 102.8(6) 3 .
C17 Yb1 C11 77.2(6) . .
C18 Yb1 C11 125.7(5) 3 .
C18 Yb1 C11 54.3(5) . .
C10 Yb1 C11 150.9(5) 3 .
C10 Yb1 C11 29.1(5) . .
C15 Yb1 C11 92.1(5) 3 3
C15 Yb1 C11 87.9(5) . 3
C13 Yb1 C11 124.1(6) . 3
C13 Yb1 C11 55.9(6) 3 3
C14 Yb1 C11 101.9(6) . 3
C14 Yb1 C11 78.1(6) 3 3
C16 Yb1 C11 90.7(6) 3 3
C16 Yb1 C11 89.3(6) . 3
C12 Yb1 C11 150.5(6) . 3
C12 Yb1 C11 29.5(6) 3 3
C17 Yb1 C11 77.2(6) 3 3
C17 Yb1 C11 102.8(6) . 3
C18 Yb1 C11 54.3(5) 3 3
C18 Yb1 C11 125.7(5) . 3
C10 Yb1 C11 29.1(5) 3 3
C10 Yb1 C11 150.9(5) . 3
C11 Yb1 C11 180.0 . 3
C2 Yb1 C9 55.4(7) . .
C2 Yb1 C9 124.6(7) 3 .
C6 Yb1 C9 77.3(6) . .
C6 Yb1 C9 102.7(6) 3 .
C1 Yb1 C9 151.3(7) 3 .
C1 Yb1 C9 28.7(7) . .
C5 Yb1 C9 92.0(5) . .
C5 Yb1 C9 88.0(5) 3 .
C3 Yb1 C9 102.0(7) 3 .
C3 Yb1 C9 78.0(7) . .
C4 Yb1 C9 92.1(6) . .
C4 Yb1 C9 87.9(6) 3 .
C2 Yb1 C9 124.6(7) . 3
C2 Yb1 C9 55.4(7) 3 3
C6 Yb1 C9 102.7(6) . 3
C6 Yb1 C9 77.3(6) 3 3
C1 Yb1 C9 28.7(7) 3 3
C1 Yb1 C9 151.3(7) . 3
C5 Yb1 C9 88.0(5) . 3
C5 Yb1 C9 92.0(5) 3 3
C3 Yb1 C9 78.0(7) 3 3
C3 Yb1 C9 102.0(7) . 3
C4 Yb1 C9 87.9(6) . 3
C4 Yb1 C9 92.1(6) 3 3
C9 Yb1 C9 180.0 . 3
C2 Yb1 C7 90.7(6) . .
C2 Yb1 C7 89.3(6) 3 .
C6 Yb1 C7 28.9(4) . .
C6 Yb1 C7 151.1(4) 3 .
C1 Yb1 C7 102.8(6) 3 .
C1 Yb1 C7 77.2(6) . .
C5 Yb1 C7 56.3(6) . .
C5 Yb1 C7 123.7(6) 3 .
C3 Yb1 C7 89.1(6) 3 .
C3 Yb1 C7 90.9(6) . .
C4 Yb1 C7 77.7(5) . .
C4 Yb1 C7 102.3(5) 3 .
C9 Yb1 C7 55.6(6) . .
C9 Yb1 C7 124.4(6) 3 .
C2 Yb1 C7 89.3(6) . 3
C2 Yb1 C7 90.7(6) 3 3
C6 Yb1 C7 151.1(4) . 3
C6 Yb1 C7 28.9(4) 3 3
C1 Yb1 C7 77.2(6) 3 3
C1 Yb1 C7 102.8(6) . 3
C5 Yb1 C7 123.7(6) . 3
C5 Yb1 C7 56.3(6) 3 3
C3 Yb1 C7 90.9(6) 3 3
C3 Yb1 C7 89.1(6) . 3
C4 Yb1 C7 102.3(5) . 3
C4 Yb1 C7 77.7(5) 3 3
C9 Yb1 C7 124.4(6) . 3
C9 Yb1 C7 55.6(6) 3 3
C7 Yb1 C7 180.0(6) . 3
C2 Yb1 C8 102.2(6) . 3
C2 Yb1 C8 77.8(6) 3 3
C6 Yb1 C8 124.6(5) . 3
C6 Yb1 C8 55.4(5) 3 3
C1 Yb1 C8 55.5(7) 3 3
C1 Yb1 C8 124.5(7) . 3
C5 Yb1 C8 101.3(5) . 3
C5 Yb1 C8 78.7(5) 3 3
C3 Yb1 C8 91.3(6) 3 3
C3 Yb1 C8 88.7(6) . 3
C4 Yb1 C8 88.2(5) . 3
C4 Yb1 C8 91.8(5) 3 3
C9 Yb1 C8 151.0(6) . 3
C9 Yb1 C8 29.0(6) 3 3
C7 Yb1 C8 151.4(5) . 3
C7 Yb1 C8 28.6(5) 3 3
C2 Yb1 C8 77.8(6) . .
C2 Yb1 C8 102.2(6) 3 .
C6 Yb1 C8 55.4(5) . .
C6 Yb1 C8 124.6(5) 3 .
C1 Yb1 C8 124.5(7) 3 .
C1 Yb1 C8 55.5(7) . .
C5 Yb1 C8 78.7(5) . .
C5 Yb1 C8 101.3(5) 3 .
C3 Yb1 C8 88.7(6) 3 .
C3 Yb1 C8 91.3(6) . .
C4 Yb1 C8 91.8(5) . .
C4 Yb1 C8 88.2(5) 3 .
C9 Yb1 C8 29.0(6) . .
C9 Yb1 C8 151.0(6) 3 .
C7 Yb1 C8 28.6(5) . .
C7 Yb1 C8 151.4(5) 3 .
C8 Yb1 C8 180.0 3 .
C2 C1 C9 142(2) . .
C2 C1 Yb1 74.8(10) . .
C9 C1 Yb1 77.7(10) . .
C2 C1 H1 108.8 . .
C9 C1 H1 108.8 . .
Yb1 C1 H1 137.4 . .
C1 C2 C3 142(2) . .
C1 C2 Yb1 76.8(11) . .
C3 C2 Yb1 77.1(11) . .
C1 C2 H2 109.2 . .
C3 C2 H2 109.2 . .
Yb1 C2 H2 133.2 . .
C2 C3 C4 139(2) . .
C2 C3 Yb1 74.0(11) . .
C4 C3 Yb1 75.5(10) . .
C2 C3 H3 110.5 . .
C4 C3 H3 110.5 . .
Yb1 C3 H3 138.7 . .
C5 C4 C3 139.0(19) . .
C5 C4 Yb1 75.8(10) . .
C3 C4 Yb1 75.1(12) . .
C5 C4 H4 110.5 . .
C3 C4 H4 110.5 . .
Yb1 C4 H4 135.8 . .
C4 C5 C6 138.6(17) . .
C4 C5 Yb1 76.5(11) . .
C6 C5 Yb1 75.0(9) . .
C4 C5 H5 110.7 . .
C6 C5 H5 110.7 . .
Yb1 C5 H5 134.0 . .
C5 C6 C7 145.7(17) . .
C5 C6 Yb1 76.4(10) . .
C7 C6 Yb1 78.2(9) . .
C5 C6 H6 107.1 . .
C7 C6 H6 107.1 . .
Yb1 C6 H6 138.2 . .
C6 C7 C8 137.3(16) . .
C6 C7 Yb1 72.8(8) . .
C8 C7 Yb1 76.5(10) . .
C6 C7 H7 111.3 . .
C8 C7 H7 111.3 . .
Yb1 C7 H7 136.5 . .
C7 C8 C9 137.9(17) . .
C7 C8 Yb1 74.8(9) . .
C9 C8 Yb1 74.2(10) . .
C7 C8 H8 111.0 . .
C9 C8 H8 111.0 . .
Yb1 C8 H8 138.2 . .
C1 C9 C8 138.3(18) . .
C1 C9 Yb1 73.6(10) . .
C8 C9 Yb1 76.9(9) . .
C1 C9 H9 110.9 . .
C8 C9 H9 110.9 . .
Yb1 C9 H9 135.6 . .
C18 C10 C11 137(2) . .
C18 C10 Yb1 75.5(9) . .
C11 C10 Yb1 75.6(9) . .
C18 C10 H10 111.3 . .
C11 C10 H10 111.3 . .
Yb1 C10 H10 133.5 . .
C10 C11 C12 140.5(18) . .
C10 C11 Yb1 75.3(9) . .
C12 C11 Yb1 74.0(10) . .
C10 C11 H11 109.8 . .
C12 C11 H11 109.8 . .
Yb1 C11 H11 141.4 . .
C13 C12 C11 141.7(19) . .
C13 C12 Yb1 75.0(12) . .
C11 C12 Yb1 76.5(10) . .
C13 C12 H12 109.1 . .
C11 C12 H12 109.1 . .
Yb1 C12 H12 138.6 . .
C12 C13 C14 141(2) . .
C12 C13 Yb1 76.9(12) . .
C14 C13 Yb1 76.0(12) . .
C12 C13 H13 109.3 . .
C14 C13 H13 109.3 . .
Yb1 C13 H13 135.1 . .
C13 C14 C15 140(2) . .
C13 C14 Yb1 75.8(12) . .
C15 C14 Yb1 74.8(13) . .
C13 C14 H14 110.2 . .
C15 C14 H14 110.2 . .
Yb1 C14 H14 137.2 . .
C14 C15 C16 138(2) . .
C14 C15 Yb1 75.8(12) . .
C16 C15 Yb1 75.7(12) . .
C14 C15 H15 111.0 . .
C16 C15 H15 111.0 . .
Yb1 C15 H15 133.3 . .
C17 C16 C15 141(2) . .
C17 C16 Yb1 75.9(13) . .
C15 C16 Yb1 74.2(12) . .
C17 C16 H16 109.5 . .
C15 C16 H16 109.5 . .
Yb1 C16 H16 140.7 . .
C16 C17 C18 139(2) . .
C16 C17 Yb1 74.5(13) . .
C18 C17 Yb1 75.3(10) . .
C16 C17 H17 110.6 . .
C18 C17 H17 110.6 . .
Yb1 C17 H17 138.0 . .
C10 C18 C17 141(2) . .
C10 C18 Yb1 77.0(9) . .
C17 C18 Yb1 74.8(11) . .
C10 C18 H18 109.5 . .
C17 C18 H18 109.5 . .
Yb1 C18 H18 136.8 . .

loop_
_geom_bond_atom_site_label_1
_geom_bond_atom_site_label_2
_geom_bond_distance
_geom_bond_site_symmetry_2
Yb1 C15 2.74(2) 3
Yb1 C15 2.74(2) .
Yb1 C13 2.75(2) .
Yb1 C13 2.75(2) 3
Yb1 C2 2.753(18) .
Yb1 C2 2.753(18) 3
Yb1 C14 2.75(2) .
Yb1 C14 2.75(2) 3
Yb1 C16 2.76(2) 3
Yb1 C16 2.76(2) .
Yb1 C6 2.772(15) .
Yb1 C6 2.772(15) 3
Yb1 C12 2.77(2) .
Yb1 C12 2.77(2) 3
Yb1 C1 2.777(16) 3
Yb1 C1 2.777(16) .
Yb1 C17 2.78(2) 3
Yb1 C17 2.78(2) .
Yb1 C18 2.785(13) 3
Yb1 C18 2.785(13) .
Yb1 C5 2.789(16) .
Yb1 C5 2.789(16) 3
Yb1 C3 2.79(2) 3
Yb1 C3 2.79(2) .
Yb1 C4 2.797(19) .
Yb1 C4 2.797(19) 3
Yb1 C10 2.803(16) 3
Yb1 C10 2.803(16) .
Yb1 C11 2.806(16) .
Yb1 C11 2.806(16) 3
Yb1 C9 2.828(18) .
Yb1 C9 2.828(18) 3
Yb1 C7 2.841(15) .
Yb1 C7 2.841(15) 3
Yb1 C8 2.863(16) 3
Yb1 C8 2.863(16) .
C1 C2 1.36(3) .
C1 C9 1.39(3) .
C1 H1 0.9500 .
C2 C3 1.38(3) .
C2 H2 0.9500 .
C3 C4 1.42(3) .
C3 H3 0.9500 .
C4 C5 1.33(3) .
C4 H4 0.9500 .
C5 C6 1.38(2) .
C5 H5 0.9500 .
C6 C7 1.40(2) .
C6 H6 0.9500 .
C7 C8 1.41(2) .
C7 H7 0.9500 .
C8 C9 1.42(3) .
C8 H8 0.9500 .
C9 H9 0.9500 .
C10 C18 1.33(3) .
C10 C11 1.41(3) .
C10 H10 0.9500 .
C11 C12 1.42(3) .
C11 H11 0.9500 .
C12 C13 1.34(3) .
C12 H12 0.9500 .
C13 C14 1.34(3) .
C13 H13 0.9500 .
C14 C15 1.39(3) .
C14 H14 0.9500 .
C15 C16 1.43(4) .
C15 H15 0.9500 .
C16 C17 1.42(4) .
C16 H16 0.9500 .
C17 C18 1.43(3) .
C17 H17 0.9500 .
C18 H18 0.9500 .

loop_
_geom_torsion_atom_site_label_1
_geom_torsion_atom_site_label_2
_geom_torsion_atom_site_label_3
_geom_torsion_atom_site_label_4
_geom_torsion
C9 C1 C2 C3 4(6)
Yb1 C1 C2 C3 48(3)
C9 C1 C2 Yb1 -45(3)
C1 C2 C3 C4 -5(5)
Yb1 C2 C3 C4 43(3)
C1 C2 C3 Yb1 -48(3)
C2 C3 C4 C5 3(4)
Yb1 C3 C4 C5 46(2)
C2 C3 C4 Yb1 -43(3)
C3 C4 C5 C6 2(4)
Yb1 C4 C5 C6 48(2)
C3 C4 C5 Yb1 -46(2)
C4 C5 C6 C7 -5(4)
Yb1 C5 C6 C7 43(2)
C4 C5 C6 Yb1 -48(2)
C5 C6 C7 C8 3(4)
Yb1 C6 C7 C8 46.0(19)
C5 C6 C7 Yb1 -43(2)
C6 C7 C8 C9 -1(3)
Yb1 C7 C8 C9 44(2)
C6 C7 C8 Yb1 -45.0(18)
C2 C1 C9 C8 -3(5)
Yb1 C1 C9 C8 -47(2)
C2 C1 C9 Yb1 44(3)
C7 C8 C9 C1 2(4)
Yb1 C8 C9 C1 46(2)
C7 C8 C9 Yb1 -44(2)
C18 C10 C11 C12 8(4)
Yb1 C10 C11 C12 -40(2)
C18 C10 C11 Yb1 48(2)
C10 C11 C12 C13 -2(4)
Yb1 C11 C12 C13 -43(3)
C10 C11 C12 Yb1 40(2)
C11 C12 C13 C14 -3(5)
Yb1 C12 C13 C14 -46(3)
C11 C12 C13 Yb1 43(3)
C12 C13 C14 C15 2(5)
Yb1 C13 C14 C15 -45(3)
C12 C13 C14 Yb1 47(3)
C13 C14 C15 C16 -4(5)
Yb1 C14 C15 C16 -49(2)
C13 C14 C15 Yb1 45(3)
C14 C15 C16 C17 8(5)
Yb1 C15 C16 C17 -41(3)
C14 C15 C16 Yb1 49(2)
C15 C16 C17 C18 -3(5)
Yb1 C16 C17 C18 -44(3)
C15 C16 C17 Yb1 41(3)
C11 C10 C18 C17 -4(4)
Yb1 C10 C18 C17 45(3)
C11 C10 C18 Yb1 -49(2)
C16 C17 C18 C10 -1(5)
Yb1 C17 C18 C10 -45(3)
C16 C17 C18 Yb1 44(3)
